data_7208532
loop_
_publ_author_name
'Prohens, Rafel'
'Portell, Anna'
'Puigjaner, Cristina'
'Barbas, Rafael'
'Alcob\'e, Xavier'
'Font-Bardia, Merc\`e'
'Tom\`as, Salvador'

_publ_section_title
;
 Cooperative induction in double H-bonding donor/acceptor compounds:
 Chains vs. ribbons
;
_journal_issue 18
_journal_name_full CrystEngComm
_journal_page_first 5745
_journal_paper_doi 10.1039/c2ce25576f
_journal_volume 14
_journal_year 2012
_chemical_formula_moiety 'C7 H9 N O3'
_chemical_formula_sum 'C7 H9 N O3'
_chemical_formula_weight 155.15
_chemical_name_systematic
;
?
;
_space_group_IT_number 2
_symmetry_cell_setting triclinic
_symmetry_space_group_name_Hall '-P 1'
_symmetry_space_group_name_H-M 'P -1'
_atom_sites_solution_hydrogens geom
_atom_sites_solution_primary direct
_atom_sites_solution_secondary difmap
_audit_creation_method SHELXL-97
_cell_angle_alpha 65.33(9)
_cell_angle_beta 66.81(8)
_cell_angle_gamma 72.58(10)
_cell_formula_units_Z 2
_cell_length_a 7.619(14)
_cell_length_b 7.888(11)
_cell_length_c 8.147(9)
_cell_measurement_reflns_used 256
_cell_measurement_temperature 293(2)
_cell_measurement_theta_max 31
_cell_measurement_theta_min 3
_cell_volume 403.6(11)
_computing_cell_refinement 'AUTOMAR (Claudio Klein, 2007)'
_computing_data_collection 'MARXDS (Claudio Klein, 2005)'
_computing_data_reduction 'MARSCALE (Claudio Klein, 2007)'
_computing_molecular_graphics 'ORTEP (Brueggermann and Smith, 1990)'
_computing_publication_material 'PLATON (Spek, 1990)'
_computing_structure_refinement 'SHELXL-97 (Sheldrick, 1997)'
_computing_structure_solution 'SHELXS-97 (Sheldrick, 1997)'
_diffrn_ambient_temperature 293(2)
_diffrn_measured_fraction_theta_full 0.901
_diffrn_measured_fraction_theta_max 0.673
_diffrn_measurement_device_type 'MAR345 with image plate detector'
_diffrn_measurement_method 'phi scan'
_diffrn_radiation_monochromator graphite
_diffrn_radiation_source 'fine-focus sealed tube'
_diffrn_radiation_type MoK\a
_diffrn_radiation_wavelength 0.71073
_diffrn_reflns_av_R_equivalents 0.0460
_diffrn_reflns_av_sigmaI/netI 0.0581
_diffrn_reflns_limit_h_max 11
_diffrn_reflns_limit_h_min -11
_diffrn_reflns_limit_k_max 11
_diffrn_reflns_limit_k_min -9
_diffrn_reflns_limit_l_max 11
_diffrn_reflns_limit_l_min -12
_diffrn_reflns_number 3151
_diffrn_reflns_theta_full 25.00
_diffrn_reflns_theta_max 32.29
_diffrn_reflns_theta_min 2.88
_exptl_absorpt_coefficient_mu 0.101
_exptl_absorpt_correction_T_max 0.99
_exptl_absorpt_correction_T_min 0.98
_exptl_absorpt_correction_type empirical
_exptl_absorpt_process_details sadabs
_exptl_crystal_colour colourless
_exptl_crystal_density_diffrn 1.277
_exptl_crystal_density_method 'not measured'
_exptl_crystal_description prism
_exptl_crystal_F_000 164
_exptl_crystal_size_max 0.2
_exptl_crystal_size_mid 0.09
_exptl_crystal_size_min 0.09
_refine_diff_density_max 0.123
_refine_diff_density_min -0.138
_refine_diff_density_rms 0.028
_refine_ls_extinction_method none
_refine_ls_goodness_of_fit_ref 1.134
_refine_ls_hydrogen_treatment constr
_refine_ls_matrix_type full
_refine_ls_number_parameters 109
_refine_ls_number_reflns 1938
_refine_ls_number_restraints 3
_refine_ls_restrained_S_all 1.136
_refine_ls_R_factor_all 0.1378
_refine_ls_R_factor_gt 0.0746
_refine_ls_shift/su_max 0.000
_refine_ls_shift/su_mean 0.000
_refine_ls_structure_factor_coef Fsqd
_refine_ls_weighting_details 'calc w=1/[\s^2^(Fo^2^)+(0.0530P)^2^+0.0808P] where P=(Fo^2^+2Fc^2^)/3'
_refine_ls_weighting_scheme calc
_refine_ls_wR_factor_gt 0.1674
_refine_ls_wR_factor_ref 0.1910
_reflns_number_gt 1005
_reflns_number_total 1938
_reflns_threshold_expression >2sigma(I)
_cod_data_source_file c2ce25576f.txt
_cod_data_source_block anpm48a1
_cod_original_cell_volume 403.6(10)
_cod_original_sg_symbol_H-M P-1
_cod_database_code 7208532

loop_
_symmetry_equiv_pos_as_xyz
'x, y, z'
'-x, -y, -z'

loop_
_atom_site_label
_atom_site_type_symbol
_atom_site_fract_x
_atom_site_fract_y
_atom_site_fract_z
_atom_site_U_iso_or_equiv
_atom_site_adp_type
_atom_site_occupancy
_atom_site_symmetry_multiplicity
_atom_site_calc_flag
_atom_site_refinement_flags
_atom_site_disorder_assembly
_atom_site_disorder_group
O1 O 0.1158(3) 0.2706(3) 0.6578(3) 0.0980(7) Uani 1 1 d . . .
O2 O 0.5491(3) 0.0328(3) 0.6649(3) 0.0939(7) Uani 1 1 d . . .
O3 O 0.7274(3) 0.3680(3) 0.2586(3) 0.0906(7) Uani 1 1 d U B .
N N 0.2952(3) 0.5922(3) 0.2639(3) 0.0740(7) Uani 1 1 d . . .
H1N H 0.1712 0.6214 0.2979 0.089 Uiso 1 1 calc R . .
C1 C 0.4064(4) 0.7196(4) 0.0869(4) 0.0811(8) Uani 1 1 d . . .
H1A H 0.3193 0.8228 0.0300 0.122 Uiso 1 1 calc R . .
H1B H 0.4830 0.6517 0.0010 0.122 Uiso 1 1 calc R . .
H1C H 0.4899 0.7679 0.1138 0.122 Uiso 1 1 calc R . .
C2 C 0.3732(4) 0.4343(4) 0.3754(4) 0.0634(6) Uani 1 1 d U . .
C3 C 0.2851(4) 0.2922(4) 0.5551(4) 0.0719(7) Uani 1 1 d U . .
C4 C 0.4822(4) 0.1843(4) 0.5577(4) 0.0730(8) Uani 1 1 d . . .
C5 C 0.5558(4) 0.3340(4) 0.3824(4) 0.0673(7) Uani 1 1 d U . .
C6 C 0.8967(6) 0.2247(6) 0.3095(6) 0.1245(14) Uani 1 1 d U . .
H6A H 0.9553 0.2726 0.3643 0.149 Uiso 0.50 1 calc PR A 1
H6B H 0.8512 0.1089 0.4043 0.149 Uiso 0.50 1 calc PR A 1
H6A' H 0.8998 0.2213 0.4287 0.149 Uiso 0.50 1 calc PR A 2
H6B' H 0.8794 0.1005 0.3274 0.149 Uiso 0.50 1 calc PR A 2
C7 C 1.0290(17) 0.1871(14) 0.1581(16) 0.120(3) Uani 0.50 1 d P B 1
H7A H 1.1345 0.0955 0.1953 0.180 Uiso 0.50 1 calc PR B 1
H7B H 1.0761 0.3011 0.0650 0.180 Uiso 0.50 1 calc PR B 1
H7C H 0.9718 0.1377 0.1048 0.180 Uiso 0.50 1 calc PR B 1
C7' C 1.0670(15) 0.2642(12) 0.1745(15) 0.098(3) Uani 0.50 1 d PU B 2
H7D H 1.1705 0.1705 0.2134 0.147 Uiso 0.50 1 calc PR B 2
H7E H 1.0853 0.3866 0.1569 0.147 Uiso 0.50 1 calc PR B 2
H7F H 1.0663 0.2636 0.0571 0.147 Uiso 0.50 1 calc PR B 2

loop_
_atom_site_aniso_label
_atom_site_aniso_U_11
_atom_site_aniso_U_22
_atom_site_aniso_U_33
_atom_site_aniso_U_23
_atom_site_aniso_U_13
_atom_site_aniso_U_12
O1 0.0870(16) 0.0960(16) 0.0941(15) -0.0176(13) -0.0241(13) -0.0190(12)
O2 0.1037(17) 0.0845(15) 0.0911(15) -0.0206(12) -0.0417(13) -0.0099(12)
O3 0.0732(11) 0.0904(14) 0.0918(14) -0.0237(11) -0.0218(9) -0.0072(10)
N 0.0679(14) 0.0719(14) 0.0743(15) -0.0196(12) -0.0205(12) -0.0105(11)
C1 0.082(2) 0.0779(18) 0.0779(19) -0.0223(15) -0.0230(16) -0.0150(15)
C2 0.0661(15) 0.0578(14) 0.0676(13) -0.0206(10) -0.0236(12) -0.0090(11)
C3 0.0747(19) 0.0661(16) 0.0723(15) -0.0185(11) -0.0235(14) -0.0144(13)
C4 0.0788(19) 0.0681(18) 0.0736(18) -0.0211(15) -0.0286(15) -0.0115(14)
C5 0.0687(14) 0.0620(15) 0.0746(17) -0.0243(14) -0.0282(10) -0.0058(12)
C6 0.096(3) 0.124(3) 0.121(3) -0.031(3) -0.030(2) 0.004(2)
C7 0.118(9) 0.104(8) 0.119(7) -0.047(6) -0.029(6) 0.009(6)
C7' 0.096(4) 0.078(6) 0.118(6) -0.017(5) -0.045(3) -0.020(5)

loop_
_atom_type_symbol
_atom_type_description
_atom_type_scat_dispersion_real
_atom_type_scat_dispersion_imag
_atom_type_scat_source
C C 0.0033 0.0016 'International Tables Vol C Tables 4.2.6.8 and 6.1.1.4'
H H 0.0000 0.0000 'International Tables Vol C Tables 4.2.6.8 and 6.1.1.4'
N N 0.0061 0.0033 'International Tables Vol C Tables 4.2.6.8 and 6.1.1.4'
O O 0.0106 0.0060 'International Tables Vol C Tables 4.2.6.8 and 6.1.1.4'

loop_
_geom_angle_atom_site_label_1
_geom_angle_atom_site_label_2
_geom_angle_atom_site_label_3
_geom_angle
C5 O3 C6 115.3(3)
C2 N C1 124.4(3)
C2 N H1N 117.8
C1 N H1N 117.8
N C1 H1A 109.5
N C1 H1B 109.5
H1A C1 H1B 109.5
N C1 H1C 109.5
H1A C1 H1C 109.5
H1B C1 H1C 109.5
N C2 C5 138.6(3)
N C2 C3 131.5(3)
C5 C2 C3 89.8(3)
O1 C3 C2 134.7(3)
O1 C3 C4 136.0(3)
C2 C3 C4 89.3(3)
O1 C3 C5 178.1(2)
C2 C3 C5 43.48(17)
C4 C3 C5 45.87(19)
O2 C4 C5 137.8(3)
O2 C4 C3 135.6(3)
C5 C4 C3 86.6(3)
O3 C5 C2 129.5(3)
O3 C5 C4 136.1(3)
C2 C5 C4 94.2(3)
O3 C5 C3 175.7(2)
C2 C5 C3 46.67(19)
C4 C5 C3 47.53(18)
C7 C6 C7' 35.7(5)
C7 C6 O3 111.6(6)
C7' C6 O3 112.3(5)
C7 C6 H6A 109.3
C7' C6 H6A 76.1
O3 C6 H6A 109.3
C7 C6 H6B 109.3
C7' C6 H6B 133.8
O3 C6 H6B 109.3
H6A C6 H6B 108.0
C7 C6 H6A' 134.7
C7' C6 H6A' 109.1
O3 C6 H6A' 109.1
H6A C6 H6A' 36.5
H6B C6 H6A' 74.1
C7 C6 H6B' 76.5
C7' C6 H6B' 109.1
O3 C6 H6B' 109.1
H6A C6 H6B' 135.1
H6B C6 H6B' 36.2
H6A' C6 H6B' 107.9
C6 C7 H7A 109.5
C6 C7 H7B 109.5
H7A C7 H7B 109.5
C6 C7 H7C 109.5
H7A C7 H7C 109.5
H7B C7 H7C 109.5
C6 C7' H7D 109.5
C6 C7' H7E 109.5
H7D C7' H7E 109.5
C6 C7' H7F 109.5
H7D C7' H7F 109.5
H7E C7' H7F 109.5

loop_
_geom_bond_atom_site_label_1
_geom_bond_atom_site_label_2
_geom_bond_distance
O1 C3 1.247(4)
O2 C4 1.251(4)
O3 C5 1.321(4)
O3 C6 1.507(5)
N C2 1.330(4)
N C1 1.465(4)
N H1N 0.8600
C1 H1A 0.9600
C1 H1B 0.9600
C1 H1C 0.9600
C2 C5 1.389(4)
C2 C3 1.469(4)
C3 C4 1.492(5)
C3 C5 2.019(5)
C4 C5 1.451(4)
C6 C7 1.331(11)
C6 C7' 1.350(11)
C6 H6A 0.9700
C6 H6B 0.9700
C6 H6A' 0.9700
C6 H6B' 0.9700
C7 H7A 0.9600
C7 H7B 0.9600
C7 H7C 0.9600
C7' H7D 0.9600
C7' H7E 0.9600
C7' H7F 0.9600
